data_4332940
loop_
_publ_author_name
'Barker, Julia E.'
'Liu, Yu'
'Yee, Gordon T.'
'Chen, Wei-Zhong'
'Wang, Guangbin'
'Rivera, Vilma M.'
'Ren, Tong'

_publ_section_title
;
 Cu2{[18]ane-N6} Complexes:&#x00A0; Structures, Magnetism, and Phosphate
 Monoester Binding
;
_journal_issue 19
_journal_name_full 'Inorganic Chemistry'
_journal_page_first 7973
_journal_page_last 7980
_journal_paper_doi 10.1021/ic0611140
_journal_volume 45
_journal_year 2006
_chemical_formula_sum 'C24 H76 Cu2 N6 O30 P2'
_chemical_formula_weight 1117.93
_chemical_name_systematic
; 
 ? 
;
_space_group_IT_number 144
_symmetry_cell_setting trigonal
_symmetry_space_group_name_Hall 'P 31'
_symmetry_space_group_name_H-M 'P 31'
_atom_sites_solution_hydrogens geom
_atom_sites_solution_primary direct
_atom_sites_solution_secondary difmap
_audit_creation_method SHELXL-97
_cell_angle_alpha 90.00
_cell_angle_beta 90.00
_cell_angle_gamma 120.00
_cell_formula_units_Z 3
_cell_length_a 14.4510(9)
_cell_length_b 14.4510(9)
_cell_length_c 20.6514(18)
_cell_measurement_reflns_used 7255
_cell_measurement_temperature 300(2)
_cell_measurement_theta_max 26.24
_cell_measurement_theta_min 2.55
_cell_volume 3734.9(5)
_computing_cell_refinement 'Bruker SMART'
_computing_data_collection 'Bruker SMART'
_computing_data_reduction 'Bruker SAINT'
_computing_molecular_graphics 'Bruker SHELXTL'
_computing_publication_material 'Bruker SHELXTL'
_computing_structure_refinement 'SHELXL-97 (Sheldrick, 1997)'
_computing_structure_solution 'SHELXS-97 (Sheldrick, 1990)'
_diffrn_ambient_temperature 300(2)
_diffrn_measured_fraction_theta_full 1.000
_diffrn_measured_fraction_theta_max 1.000
_diffrn_measurement_device_type 'CCD area detector'
_diffrn_measurement_method 'phi and omega scans'
_diffrn_radiation_monochromator graphite
_diffrn_radiation_source 'fine-focus sealed tube'
_diffrn_radiation_type MoK\a
_diffrn_radiation_wavelength 0.71073
_diffrn_reflns_av_R_equivalents 0.0335
_diffrn_reflns_av_sigmaI/netI 0.0573
_diffrn_reflns_limit_h_max 17
_diffrn_reflns_limit_h_min -14
_diffrn_reflns_limit_k_max 13
_diffrn_reflns_limit_k_min -17
_diffrn_reflns_limit_l_max 24
_diffrn_reflns_limit_l_min -24
_diffrn_reflns_number 19100
_diffrn_reflns_theta_full 24.99
_diffrn_reflns_theta_max 24.99
_diffrn_reflns_theta_min 1.63
_exptl_absorpt_coefficient_mu 1.012
_exptl_absorpt_correction_type none
_exptl_crystal_colour blue
_exptl_crystal_density_diffrn 1.491
_exptl_crystal_density_method 'not measured'
_exptl_crystal_description block
_exptl_crystal_F_000 1770
_exptl_crystal_size_max 0.35
_exptl_crystal_size_mid 0.27
_exptl_crystal_size_min 0.24
_refine_diff_density_max 0.925
_refine_diff_density_min -0.400
_refine_diff_density_rms 0.109
_refine_ls_abs_structure_details 'Flack H D (1983), Acta Cryst. A39, 876-881'
_refine_ls_abs_structure_Flack -0.01(2)
_refine_ls_extinction_method none
_refine_ls_goodness_of_fit_ref 1.031
_refine_ls_hydrogen_treatment mixed
_refine_ls_matrix_type full
_refine_ls_number_parameters 511
_refine_ls_number_reflns 8673
_refine_ls_number_restraints 1
_refine_ls_restrained_S_all 1.031
_refine_ls_R_factor_all 0.0976
_refine_ls_R_factor_gt 0.0725
_refine_ls_shift/su_max 0.000
_refine_ls_shift/su_mean 0.000
_refine_ls_structure_factor_coef Fsqd
_refine_ls_weighting_details 'calc w=1/[\s^2^(Fo^2^)+(0.1300P)^2^+0.0000P] where P=(Fo^2^+2Fc^2^)/3'
_refine_ls_weighting_scheme calc
_refine_ls_wR_factor_gt 0.1802
_refine_ls_wR_factor_ref 0.1957
_reflns_number_gt 6206
_reflns_number_total 8673
_reflns_threshold_expression >2sigma(I)
_cod_data_source_file ic0611140sup1.cif
_cod_data_source_block compd3d
_cod_original_sg_symbol_H-M P3_1
_cod_database_code 4332940

loop_
_symmetry_equiv_pos_as_xyz
'x, y, z'
'-y, x-y, z+1/3'
'-x+y, -x, z+2/3'

loop_
_atom_site_label
_atom_site_type_symbol
_atom_site_fract_x
_atom_site_fract_y
_atom_site_fract_z
_atom_site_U_iso_or_equiv
_atom_site_adp_type
_atom_site_occupancy
_atom_site_symmetry_multiplicity
_atom_site_calc_flag
_atom_site_refinement_flags
Cu1 Cu 0.89364(7) 0.30753(8) 0.74369(4) 0.0488(3) Uani 1 1 d .
Cu2 Cu 1.10638(7) 0.41392(8) 0.67840(4) 0.0485(3) Uani 1 1 d .
P1 P 1.13259(15) 0.44249(16) 0.82969(9) 0.0379(4) Uani 1 1 d .
P2 P 0.86736(15) 0.30979(15) 0.59236(9) 0.0377(4) Uani 1 1 d .
N1 N 0.8724(8) 0.4352(9) 0.7404(4) 0.089(3) Uani 1 1 d .
H10D H 0.8359 0.4297 0.7033 0.106 Uiso 1 1 calc R
N2 N 0.8011(7) 0.2670(10) 0.8212(4) 0.094(4) Uani 1 1 d .
H10E H 0.8435 0.2965 0.8565 0.113 Uiso 1 1 calc R
N3 N 0.8821(7) 0.1613(6) 0.7520(4) 0.067(2) Uani 1 1 d .
H10F H 0.8357 0.1199 0.7205 0.080 Uiso 1 1 calc R
N4 N 1.1194(7) 0.2802(8) 0.6701(4) 0.067(2) Uani 1 1 d .
H10G H 1.1668 0.2858 0.7011 0.080 Uiso 1 1 calc R
N5 N 1.1985(7) 0.4662(9) 0.6007(4) 0.096(4) Uani 1 1 d .
H10H H 1.1557 0.4531 0.5656 0.116 Uiso 1 1 calc R
N6 N 1.1267(8) 0.5625(7) 0.6819(4) 0.088(3) Uani 1 1 d .
H10I H 1.1626 0.5932 0.7192 0.105 Uiso 1 1 calc R
C1 C 0.8010(16) 0.422(2) 0.7949(7) 0.143(9) Uani 1 1 d .
H1A H 0.8440 0.4626 0.8316 0.171 Uiso 1 1 calc R
H1B H 0.7562 0.4517 0.7827 0.171 Uiso 1 1 calc R
C2 C 0.7349(12) 0.315(2) 0.8139(7) 0.171(13) Uani 1 1 d .
H2A H 0.6805 0.2766 0.7814 0.205 Uiso 1 1 calc R
H2B H 0.6998 0.3116 0.8546 0.205 Uiso 1 1 calc R
C3 C 0.7475(11) 0.1488(15) 0.8272(7) 0.134(8) Uani 1 1 d .
H3A H 0.7179 0.1270 0.8703 0.160 Uiso 1 1 calc R
H3B H 0.6897 0.1152 0.7961 0.160 Uiso 1 1 calc R
C4 C 0.8240(13) 0.1178(10) 0.8155(6) 0.107(5) Uani 1 1 d .
H4A H 0.7888 0.0404 0.8148 0.129 Uiso 1 1 calc R
H4B H 0.8755 0.1431 0.8506 0.129 Uiso 1 1 calc R
C5 C 0.9745(10) 0.1488(8) 0.7451(6) 0.076(3) Uani 1 1 d .
H5A H 0.9537 0.0753 0.7552 0.091 Uiso 1 1 calc R
H5B H 1.0273 0.1939 0.7769 0.091 Uiso 1 1 calc R
C6 C 1.0273(11) 0.1760(9) 0.6779(6) 0.080(3) Uani 1 1 d .
H6A H 1.0478 0.1233 0.6672 0.096 Uiso 1 1 calc R
H6B H 0.9741 0.1685 0.6464 0.096 Uiso 1 1 calc R
C7 C 1.1747(13) 0.2934(16) 0.6063(6) 0.112(6) Uani 1 1 d .
H7A H 1.2102 0.2515 0.6064 0.135 Uiso 1 1 calc R
H7B H 1.1220 0.2666 0.5719 0.135 Uiso 1 1 calc R
C8 C 1.2519(11) 0.404(2) 0.5939(6) 0.144(8) Uani 1 1 d .
H8A H 1.2805 0.4114 0.5505 0.173 Uiso 1 1 calc R
H8B H 1.3105 0.4283 0.6244 0.173 Uiso 1 1 calc R
C9 C 1.2652(13) 0.5815(15) 0.6077(7) 0.176(13) Uani 1 1 d .
H9A H 1.2992 0.6132 0.5667 0.212 Uiso 1 1 calc R
H9B H 1.3206 0.5983 0.6396 0.212 Uiso 1 1 calc R
C10 C 1.1964(16) 0.6242(10) 0.6283(7) 0.140(9) Uani 1 1 d .
H10A H 1.2406 0.6981 0.6416 0.168 Uiso 1 1 calc R
H10B H 1.1530 0.6226 0.5920 0.168 Uiso 1 1 calc R
C11 C 1.0279(15) 0.5764(10) 0.6806(10) 0.129(7) Uani 1 1 d .
H11A H 1.0503 0.6505 0.6712 0.154 Uiso 1 1 calc R
H11B H 0.9806 0.5329 0.6461 0.154 Uiso 1 1 calc R
C12 C 0.9702(16) 0.5464(13) 0.7412(8) 0.123(7) Uani 1 1 d .
H12A H 0.9480 0.5978 0.7516 0.148 Uiso 1 1 calc R
H12B H 1.0180 0.5496 0.7753 0.148 Uiso 1 1 calc R
C13 C 1.0609(6) 0.4420(7) 0.9485(4) 0.0479(19) Uani 1 1 d .
H13A H 1.0900 0.3952 0.9583 0.057 Uiso 1 1 calc R
C14 C 0.9510(7) 0.3959(8) 0.9795(4) 0.056(2) Uani 1 1 d .
H14A H 0.9596 0.3886 1.0260 0.067 Uiso 1 1 calc R
C15 C 0.9066(6) 0.4718(8) 0.9721(4) 0.057(2) Uani 1 1 d .
H15A H 0.8920 0.4763 0.9262 0.068 Uiso 1 1 calc R
C16 C 0.9876(7) 0.5824(9) 0.9963(4) 0.062(3) Uani 1 1 d .
H16A H 0.9959 0.5776 1.0431 0.075 Uiso 1 1 calc R
C17 C 1.0964(7) 0.6211(8) 0.9647(5) 0.066(3) Uani 1 1 d .
H17A H 1.0935 0.6364 0.9188 0.079 Uiso 1 1 calc R
C18 C 1.1795(9) 0.7191(10) 0.9986(7) 0.097(4) Uani 1 1 d .
H18A H 1.2489 0.7424 0.9793 0.116 Uiso 1 1 calc R
H18B H 1.1633 0.7763 0.9938 0.116 Uiso 1 1 calc R
C19 C 0.9399(6) 0.3820(6) 0.4744(4) 0.0482(19) Uani 1 1 d .
H19A H 0.9112 0.3062 0.4645 0.058 Uiso 1 1 calc R
C20 C 1.0484(7) 0.4459(7) 0.4415(4) 0.055(2) Uani 1 1 d .
H20A H 1.0392 0.4297 0.3951 0.066 Uiso 1 1 calc R
C21 C 1.0935(6) 0.5649(7) 0.4501(4) 0.055(2) Uani 1 1 d .
H21A H 1.1082 0.5832 0.4961 0.067 Uiso 1 1 calc R
C22 C 1.0116(7) 0.5950(7) 0.4261(5) 0.063(3) Uani 1 1 d .
H22A H 1.0034 0.5823 0.3793 0.075 Uiso 1 1 calc R
C23 C 0.9046(7) 0.5250(7) 0.4568(5) 0.065(2) Uani 1 1 d .
H23A H 0.9080 0.5428 0.5028 0.078 Uiso 1 1 calc R
C24 C 0.8195(9) 0.5393(9) 0.4241(8) 0.097(4) Uani 1 1 d .
H24A H 0.7504 0.4920 0.4435 0.117 Uiso 1 1 calc R
H24B H 0.8348 0.6124 0.4293 0.117 Uiso 1 1 calc R
O1 O 1.0619(4) 0.3889(4) 0.7701(2) 0.0397(12) Uani 1 1 d .
O2 O 0.9381(4) 0.3266(4) 0.6516(2) 0.0391(12) Uani 1 1 d .
O3 O 1.2158(4) 0.5583(4) 0.8141(3) 0.0533(14) Uani 1 1 d .
O4 O 1.1793(5) 0.3798(5) 0.8581(3) 0.0539(14) Uani 1 1 d .
O5 O 1.0457(4) 0.4422(4) 0.8795(2) 0.0431(12) Uani 1 1 d .
O6 O 0.7839(4) 0.3420(4) 0.6078(3) 0.0529(13) Uani 1 1 d .
O7 O 0.8212(4) 0.2003(4) 0.5644(3) 0.0514(14) Uani 1 1 d .
O8 O 0.9543(4) 0.3960(4) 0.5423(2) 0.0430(12) Uani 1 1 d .
O9 O 1.1315(4) 0.5450(5) 0.9720(3) 0.0595(16) Uani 1 1 d .
O10 O 0.8824(5) 0.2935(5) 0.9552(3) 0.0650(18) Uani 1 1 d .
H10C H 0.8282 0.2642 0.9774 0.097 Uiso 1 1 calc R
O11 O 0.8112(5) 0.4303(8) 1.0070(3) 0.084(2) Uani 1 1 d .
H11C H 0.7664 0.4353 0.9853 0.126 Uiso 1 1 calc R
O12 O 0.9532(6) 0.6590(6) 0.9855(4) 0.089(3) Uani 1 1 d .
H12C H 0.9060 0.6359 0.9579 0.134 Uiso 1 1 calc R
O13 O 1.1822(8) 0.6962(10) 1.0672(6) 0.136(4) Uani 1 1 d .
H13B H 1.2154 0.7525 1.0872 0.204 Uiso 1 1 calc R
O14 O 0.8686(4) 0.4134(5) 0.4499(3) 0.0609(17) Uani 1 1 d .
O15 O 1.1170(5) 0.4110(5) 0.4673(3) 0.0680(19) Uani 1 1 d .
H15B H 1.1716 0.4354 0.4454 0.102 Uiso 1 1 calc R
O16 O 1.1896(5) 0.6212(6) 0.4143(3) 0.083(2) Uani 1 1 d .
H16B H 1.2342 0.6711 0.4360 0.125 Uiso 1 1 calc R
O17 O 1.0465(6) 0.7054(5) 0.4367(4) 0.089(3) Uani 1 1 d .
H17B H 1.0938 0.7295 0.4642 0.134 Uiso 1 1 calc R
O18 O 0.8180(8) 0.5139(8) 0.3545(5) 0.132(4) Uani 1 1 d .
H18C H 0.7844 0.5364 0.3343 0.198 Uiso 1 1 calc R
O19 O 0.6930(11) 0.4583(11) 0.6340(7) 0.158(4) Uiso 1 1 d .
O20 O 1.3065(11) 0.7646(11) 0.7874(7) 0.158(4) Uiso 1 1 d .
O21 O 1.081(3) 0.902(2) 0.9686(16) 0.200 Uiso 0.566(9) 1 d P
O22 O 0.847(3) 0.681(2) 0.6572(16) 0.200 Uiso 0.566(9) 1 d P
O23 O 0.857(2) 0.079(2) 0.4804(16) 0.200 Uiso 0.566(9) 1 d P
O24 O 1.153(3) 0.836(3) 0.7643(17) 0.200 Uiso 0.566(9) 1 d P
O25 O 1.0563(19) 0.2044(19) 0.4291(12) 0.250(9) Uiso 1 1 d .
O26 O 0.445(2) 0.004(3) 0.8717(17) 0.200 Uiso 0.566(9) 1 d P
O27 O 0.932(3) 0.828(3) 0.4408(16) 0.200 Uiso 0.566(9) 1 d P
O28 O 0.9387(19) 0.1464(19) 0.9941(12) 0.253(9) Uiso 1 1 d .
O29 O 1.1373(16) 0.2197(15) 0.9390(10) 0.222(7) Uiso 1 1 d .
O30 O 0.974(2) 0.971(2) 0.5408(17) 0.200 Uiso 0.566(9) 1 d P

loop_
_atom_site_aniso_label
_atom_site_aniso_U_11
_atom_site_aniso_U_22
_atom_site_aniso_U_33
_atom_site_aniso_U_23
_atom_site_aniso_U_13
_atom_site_aniso_U_12
Cu1 0.0371(5) 0.0691(7) 0.0382(5) -0.0037(5) 0.0035(4) 0.0250(5)
Cu2 0.0376(5) 0.0559(6) 0.0376(5) 0.0078(4) 0.0040(4) 0.0125(4)
P1 0.0312(10) 0.0498(11) 0.0337(11) -0.0045(8) -0.0013(8) 0.0209(9)
P2 0.0313(10) 0.0390(10) 0.0336(11) 0.0027(8) -0.0008(8) 0.0108(8)
N1 0.119(8) 0.131(9) 0.065(6) -0.049(6) -0.043(5) 0.100(8)
N2 0.041(5) 0.180(11) 0.032(4) -0.024(5) -0.003(3) 0.033(6)
N3 0.072(5) 0.049(4) 0.042(4) 0.013(3) -0.001(4) 0.002(4)
N4 0.065(5) 0.113(7) 0.050(5) -0.015(4) -0.007(4) 0.064(5)
N5 0.042(5) 0.161(10) 0.039(5) 0.025(5) 0.000(4) 0.016(6)
N6 0.110(7) 0.051(5) 0.063(6) 0.011(4) -0.037(5) 0.012(5)
C1 0.171(17) 0.32(3) 0.060(9) -0.070(13) -0.050(10) 0.22(2)
C2 0.080(11) 0.42(4) 0.057(9) -0.050(15) -0.008(7) 0.155(18)
C3 0.065(8) 0.164(15) 0.060(8) 0.003(8) 0.023(6) -0.026(9)
C4 0.108(11) 0.085(8) 0.053(7) 0.021(6) 0.012(7) -0.008(8)
C5 0.115(9) 0.051(6) 0.068(7) 0.001(5) -0.011(6) 0.047(6)
C6 0.116(10) 0.076(7) 0.081(8) -0.014(6) -0.020(7) 0.073(8)
C7 0.122(11) 0.231(19) 0.052(7) -0.018(9) 0.010(7) 0.140(14)
C8 0.064(8) 0.31(3) 0.057(8) 0.036(11) 0.037(6) 0.090(13)
C9 0.101(12) 0.166(19) 0.053(8) 0.042(10) -0.004(8) -0.090(12)
C10 0.171(17) 0.052(7) 0.068(10) 0.025(7) -0.049(10) -0.041(9)
C11 0.184(16) 0.057(7) 0.146(16) -0.010(8) -0.086(14) 0.061(9)
C12 0.204(18) 0.125(12) 0.109(12) -0.063(10) -0.078(12) 0.133(13)
C13 0.048(4) 0.074(6) 0.030(4) -0.014(4) -0.006(3) 0.037(4)
C14 0.058(5) 0.088(6) 0.030(4) -0.002(4) -0.005(4) 0.044(5)
C15 0.042(4) 0.105(7) 0.030(4) -0.002(4) -0.001(3) 0.042(5)
C16 0.058(5) 0.102(7) 0.050(5) -0.028(5) -0.014(4) 0.056(5)
C17 0.055(5) 0.083(7) 0.067(6) -0.031(5) -0.015(4) 0.041(5)
C18 0.069(7) 0.096(9) 0.131(12) -0.046(8) -0.014(7) 0.045(7)
C19 0.045(4) 0.046(4) 0.034(4) 0.007(3) -0.009(3) 0.007(4)
C20 0.057(5) 0.055(5) 0.028(4) -0.001(3) -0.004(4) 0.010(4)
C21 0.045(4) 0.057(5) 0.031(4) 0.001(3) 0.001(3) 0.000(4)
C22 0.058(5) 0.046(5) 0.053(5) 0.013(4) -0.017(4) 0.002(4)
C23 0.055(5) 0.049(5) 0.071(6) 0.011(4) -0.014(4) 0.011(4)
C24 0.063(6) 0.064(7) 0.142(13) 0.033(7) -0.017(7) 0.014(5)
O1 0.033(3) 0.048(3) 0.033(3) -0.001(2) -0.003(2) 0.017(2)
O2 0.034(3) 0.050(3) 0.030(3) 0.001(2) -0.001(2) 0.019(2)
O3 0.037(3) 0.047(3) 0.064(4) -0.008(3) -0.004(2) 0.012(2)
O4 0.058(3) 0.081(4) 0.043(3) 0.001(3) -0.002(3) 0.050(3)
O5 0.041(3) 0.062(3) 0.032(3) -0.004(2) 0.001(2) 0.030(3)
O6 0.037(3) 0.060(3) 0.062(4) 0.002(3) -0.004(2) 0.025(3)
O7 0.055(3) 0.037(3) 0.043(3) -0.002(2) -0.005(2) 0.008(2)
O8 0.041(3) 0.041(3) 0.033(3) 0.002(2) 0.000(2) 0.010(2)
O9 0.040(3) 0.086(4) 0.062(4) -0.028(3) -0.008(3) 0.038(3)
O10 0.052(4) 0.086(5) 0.047(4) 0.005(3) 0.005(3) 0.028(3)
O11 0.057(4) 0.162(8) 0.050(4) 0.015(4) 0.010(3) 0.068(5)
O12 0.075(4) 0.119(6) 0.101(6) -0.058(5) -0.039(4) 0.069(5)
O13 0.113(7) 0.177(10) 0.133(9) -0.113(8) -0.066(6) 0.084(7)
O14 0.039(3) 0.050(3) 0.066(4) 0.019(3) -0.009(3) 0.002(3)
O15 0.052(4) 0.087(5) 0.049(4) -0.001(3) 0.007(3) 0.023(3)
O16 0.061(4) 0.081(5) 0.046(4) 0.004(3) 0.012(3) -0.011(3)
O17 0.079(5) 0.055(4) 0.098(6) 0.019(4) -0.042(4) 0.007(3)
O18 0.108(7) 0.126(8) 0.127(9) 0.044(6) -0.062(6) 0.033(6)

loop_
_atom_type_symbol
_atom_type_description
_atom_type_scat_dispersion_real
_atom_type_scat_dispersion_imag
_atom_type_scat_source
C C 0.0033 0.0016 'International Tables Vol C Tables 4.2.6.8 and 6.1.1.4'
H H 0.0000 0.0000 'International Tables Vol C Tables 4.2.6.8 and 6.1.1.4'
N N 0.0061 0.0033 'International Tables Vol C Tables 4.2.6.8 and 6.1.1.4'
O O 0.0106 0.0060 'International Tables Vol C Tables 4.2.6.8 and 6.1.1.4'
P P 0.1023 0.0942 'International Tables Vol C Tables 4.2.6.8 and 6.1.1.4'
Cu Cu 0.3201 1.2651 'International Tables Vol C Tables 4.2.6.8 and 6.1.1.4'

loop_
_geom_angle_atom_site_label_1
_geom_angle_atom_site_label_2
_geom_angle_atom_site_label_3
_geom_angle
N2 Cu1 O2 160.4(3)
N2 Cu1 N1 84.7(5)
O2 Cu1 N1 91.6(3)
N2 Cu1 N3 86.1(4)
O2 Cu1 N3 94.4(3)
N1 Cu1 N3 168.0(4)
N2 Cu1 O1 111.4(3)
O2 Cu1 O1 88.20(19)
N1 Cu1 O1 98.9(3)
N3 Cu1 O1 91.7(3)
N2 Cu1 Cu2 152.7(2)
O2 Cu1 Cu2 46.83(14)
N1 Cu1 Cu2 95.9(3)
N3 Cu1 Cu2 95.8(2)
O1 Cu1 Cu2 41.42(14)
O1 Cu2 N5 160.6(3)
O1 Cu2 N6 91.2(3)
N5 Cu2 N6 84.9(5)
O1 Cu2 N4 94.7(3)
N5 Cu2 N4 86.0(5)
N6 Cu2 N4 167.9(4)
O1 Cu2 O2 88.30(19)
N5 Cu2 O2 111.0(3)
N6 Cu2 O2 98.7(3)
N4 Cu2 O2 92.0(3)
O1 Cu2 Cu1 46.76(14)
N5 Cu2 Cu1 152.5(2)
N6 Cu2 Cu1 95.5(3)
N4 Cu2 Cu1 96.3(2)
O2 Cu2 Cu1 41.58(13)
O4 P1 O3 113.6(3)
O4 P1 O1 113.3(3)
O3 P1 O1 110.1(3)
O4 P1 O5 109.5(3)
O3 P1 O5 108.7(3)
O1 P1 O5 100.8(3)
O7 P2 O6 113.7(3)
O7 P2 O2 112.7(3)
O6 P2 O2 110.5(3)
O7 P2 O8 109.3(3)
O6 P2 O8 109.0(3)
O2 P2 O8 100.8(3)
C1 N1 C12 110.5(12)
C1 N1 Cu1 105.9(10)
C12 N1 Cu1 118.7(7)
C2 N2 C3 118.0(14)
C2 N2 Cu1 106.7(9)
C3 N2 Cu1 107.2(8)
C5 N3 C4 112.9(10)
C5 N3 Cu1 121.4(6)
C4 N3 Cu1 104.1(8)
C6 N4 C7 112.7(10)
C6 N4 Cu2 120.5(6)
C7 N4 Cu2 104.3(8)
C9 N5 C8 117.8(14)
C9 N5 Cu2 107.0(9)
C8 N5 Cu2 107.8(8)
C10 N6 C11 107.9(13)
C10 N6 Cu2 108.1(11)
C11 N6 Cu2 119.2(7)
C2 C1 N1 113.5(15)
C1 C2 N2 108.1(12)
C4 C3 N2 108.1(10)
C3 C4 N3 112.2(12)
N3 C5 C6 115.4(8)
N4 C6 C5 116.7(9)
C8 C7 N4 111.4(12)
C7 C8 N5 108.1(10)
N5 C9 C10 108.0(12)
N6 C10 C9 111.6(14)
C12 C11 N6 112.2(11)
C11 C12 N1 113.6(10)
O9 C13 O5 111.7(7)
O9 C13 C14 111.3(6)
O5 C13 C14 106.9(6)
O10 C14 C13 110.0(7)
O10 C14 C15 113.2(7)
C13 C14 C15 111.3(8)
O11 C15 C16 111.0(8)
O11 C15 C14 108.5(8)
C16 C15 C14 110.0(7)
O12 C16 C15 112.1(7)
O12 C16 C17 109.9(9)
C15 C16 C17 110.9(7)
O9 C17 C18 104.7(8)
O9 C17 C16 111.7(9)
C18 C17 C16 109.9(8)
O13 C18 C17 109.8(11)
O14 C19 O8 112.8(7)
O14 C19 C20 109.9(6)
O8 C19 C20 108.7(6)
O15 C20 C21 112.3(7)
O15 C20 C19 107.9(7)
C21 C20 C19 111.4(8)
O16 C21 C20 109.4(8)
O16 C21 C22 110.0(7)
C20 C21 C22 109.2(7)
O17 C22 C23 110.9(9)
O17 C22 C21 112.0(7)
C23 C22 C21 110.6(7)
O14 C23 C22 112.9(9)
O14 C23 C24 104.4(8)
C22 C23 C24 110.8(8)
O18 C24 C23 108.2(11)
P1 O1 Cu2 126.9(3)
P1 O1 Cu1 139.0(3)
Cu2 O1 Cu1 91.8(2)
P2 O2 Cu1 126.8(3)
P2 O2 Cu2 139.2(3)
Cu1 O2 Cu2 91.6(2)
C13 O5 P1 120.5(4)
C19 O8 P2 121.3(4)
C13 O9 C17 115.5(6)
C19 O14 C23 114.4(6)

loop_
_geom_bond_atom_site_label_1
_geom_bond_atom_site_label_2
_geom_bond_distance
Cu1 N2 1.977(8)
Cu1 O2 1.982(5)
Cu1 N1 2.018(9)
Cu1 N3 2.042(9)
Cu1 O1 2.175(5)
Cu1 Cu2 2.9845(11)
Cu2 O1 1.975(5)
Cu2 N5 1.977(8)
Cu2 N6 2.018(9)
Cu2 N4 2.041(9)
Cu2 O2 2.178(5)
P1 O4 1.494(6)
P1 O3 1.529(6)
P1 O1 1.538(5)
P1 O5 1.622(5)
P2 O7 1.492(6)
P2 O6 1.528(6)
P2 O2 1.534(5)
P2 O8 1.622(5)
N1 C1 1.473(19)
N1 C12 1.52(2)
N2 C2 1.44(2)
N2 C3 1.49(2)
N3 C5 1.442(15)
N3 C4 1.515(14)
N4 C6 1.435(15)
N4 C7 1.503(14)
N5 C9 1.46(2)
N5 C8 1.46(2)
N6 C10 1.462(19)
N6 C11 1.54(2)
C1 C2 1.41(3)
C3 C4 1.41(2)
C5 C6 1.538(14)
C7 C8 1.44(3)
C9 C10 1.47(3)
C11 C12 1.45(2)
C13 O9 1.405(10)
C13 O5 1.441(9)
C13 C14 1.523(12)
C14 O10 1.400(11)
C14 C15 1.529(12)
C15 O11 1.398(10)
C15 C16 1.518(14)
C16 O12 1.440(12)
C16 C17 1.526(13)
C17 O9 1.431(12)
C17 C18 1.496(14)
C18 O13 1.458(18)
C19 O14 1.411(10)
C19 O8 1.417(9)
C19 C20 1.524(12)
C20 O15 1.422(12)
C20 C21 1.514(12)
C21 O16 1.417(10)
C21 C22 1.532(14)
C22 O17 1.430(12)
C22 C23 1.501(13)
C23 O14 1.432(11)
C23 C24 1.506(14)
C24 O18 1.482(18)

loop_
_geom_torsion_atom_site_label_1
_geom_torsion_atom_site_label_2
_geom_torsion_atom_site_label_3
_geom_torsion_atom_site_label_4
_geom_torsion
N2 Cu1 Cu2 O1 6.8(8)
O2 Cu1 Cu2 O1 -176.6(3)
N1 Cu1 Cu2 O1 96.7(3)
N3 Cu1 Cu2 O1 -86.0(3)
N2 Cu1 Cu2 N5 -169.1(11)
O2 Cu1 Cu2 N5 7.4(9)
N1 Cu1 Cu2 N5 -79.2(9)
N3 Cu1 Cu2 N5 98.1(9)
O1 Cu1 Cu2 N5 -176.0(9)
N2 Cu1 Cu2 N6 -79.6(9)
O2 Cu1 Cu2 N6 96.9(3)
N1 Cu1 Cu2 N6 10.3(3)
N3 Cu1 Cu2 N6 -172.4(3)
O1 Cu1 Cu2 N6 -86.4(3)
N2 Cu1 Cu2 N4 97.4(9)
O2 Cu1 Cu2 N4 -86.0(3)
N1 Cu1 Cu2 N4 -172.6(3)
N3 Cu1 Cu2 N4 4.7(3)
O1 Cu1 Cu2 N4 90.6(3)
N2 Cu1 Cu2 O2 -176.6(9)
N1 Cu1 Cu2 O2 -86.6(3)
N3 Cu1 Cu2 O2 90.7(3)
O1 Cu1 Cu2 O2 176.6(3)
N2 Cu1 N1 C1 -1.2(9)
O2 Cu1 N1 C1 159.5(8)
N3 Cu1 N1 C1 39(2)
O1 Cu1 N1 C1 -112.1(8)
Cu2 Cu1 N1 C1 -153.8(8)
N2 Cu1 N1 C12 123.5(10)
O2 Cu1 N1 C12 -75.8(9)
N3 Cu1 N1 C12 164.0(15)
O1 Cu1 N1 C12 12.7(10)
Cu2 Cu1 N1 C12 -29.0(9)
O2 Cu1 N2 C2 -53.8(19)
N1 Cu1 N2 C2 26.1(12)
N3 Cu1 N2 C2 -146.2(12)
O1 Cu1 N2 C2 123.5(11)
Cu2 Cu1 N2 C2 118.7(11)
O2 Cu1 N2 C3 73.5(16)
N1 Cu1 N2 C3 153.4(9)
N3 Cu1 N2 C3 -18.9(9)
O1 Cu1 N2 C3 -109.2(9)
Cu2 Cu1 N2 C3 -114.0(10)
N2 Cu1 N3 C5 -135.7(8)
O2 Cu1 N3 C5 64.0(7)
N1 Cu1 N3 C5 -176.1(14)
O1 Cu1 N3 C5 -24.4(7)
Cu2 Cu1 N3 C5 17.0(7)
N2 Cu1 N3 C4 -7.1(7)
O2 Cu1 N3 C4 -167.5(7)
N1 Cu1 N3 C4 -47.5(19)
O1 Cu1 N3 C4 104.2(7)
Cu2 Cu1 N3 C4 145.5(7)
O1 Cu2 N4 C6 63.2(7)
N5 Cu2 N4 C6 -136.2(8)
N6 Cu2 N4 C6 -177.8(14)
O2 Cu2 N4 C6 -25.2(7)
Cu1 Cu2 N4 C6 16.3(7)
O1 Cu2 N4 C7 -169.0(7)
N5 Cu2 N4 C7 -8.4(8)
N6 Cu2 N4 C7 -50.0(19)
O2 Cu2 N4 C7 102.5(7)
Cu1 Cu2 N4 C7 144.0(7)
O1 Cu2 N5 C9 -53.0(19)
N6 Cu2 N5 C9 26.0(12)
N4 Cu2 N5 C9 -146.0(12)
O2 Cu2 N5 C9 123.4(11)
Cu1 Cu2 N5 C9 118.1(11)
O1 Cu2 N5 C8 74.6(17)
N6 Cu2 N5 C8 153.6(10)
N4 Cu2 N5 C8 -18.4(10)
O2 Cu2 N5 C8 -109.0(9)
Cu1 Cu2 N5 C8 -114.3(10)
O1 Cu2 N6 C10 160.1(9)
N5 Cu2 N6 C10 -0.9(9)
N4 Cu2 N6 C10 41(2)
O2 Cu2 N6 C10 -111.4(9)
Cu1 Cu2 N6 C10 -153.2(8)
O1 Cu2 N6 C11 -76.2(10)
N5 Cu2 N6 C11 122.8(11)
N4 Cu2 N6 C11 164.4(16)
O2 Cu2 N6 C11 12.2(10)
Cu1 Cu2 N6 C11 -29.6(10)
C12 N1 C1 C2 -155.2(13)
Cu1 N1 C1 C2 -25.6(15)
N1 C1 C2 N2 48.9(17)
C3 N2 C2 C1 -167.2(12)
Cu1 N2 C2 C1 -46.6(16)
C2 N2 C3 C4 163.7(11)
Cu1 N2 C3 C4 43.4(12)
N2 C3 C4 N3 -53.0(14)
C5 N3 C4 C3 168.3(11)
Cu1 N3 C4 C3 34.8(12)
C4 N3 C5 C6 171.3(9)
Cu1 N3 C5 C6 -64.1(11)
C7 N4 C6 C5 171.5(9)
Cu2 N4 C6 C5 -64.6(11)
N3 C5 C6 N4 98.4(10)
C6 N4 C7 C8 167.7(11)
Cu2 N4 C7 C8 35.3(12)
N4 C7 C8 N5 -53.1(14)
C9 N5 C8 C7 163.8(11)
Cu2 N5 C8 C7 42.8(12)
C8 N5 C9 C10 -167.4(12)
Cu2 N5 C9 C10 -46.0(15)
C11 N6 C10 C9 -155.1(13)
Cu2 N6 C10 C9 -24.9(14)
N5 C9 C10 N6 47.5(17)
C10 N6 C11 C12 -162.7(12)
Cu2 N6 C11 C12 73.6(14)
N6 C11 C12 N1 -99.8(12)
C1 N1 C12 C11 -163.2(12)
Cu1 N1 C12 C11 74.4(13)
O9 C13 C14 O10 179.9(6)
O5 C13 C14 O10 57.7(8)
O9 C13 C14 C15 53.6(9)
O5 C13 C14 C15 -68.6(8)
O10 C14 C15 O11 61.3(9)
C13 C14 C15 O11 -174.1(7)
O10 C14 C15 C16 -177.1(7)
C13 C14 C15 C16 -52.5(9)
O11 C15 C16 O12 -64.6(10)
C14 C15 C16 O12 175.3(7)
O11 C15 C16 C17 172.2(8)
C14 C15 C16 C17 52.1(10)
O12 C16 C17 O9 -177.4(7)
C15 C16 C17 O9 -52.9(10)
O12 C16 C17 C18 66.8(11)
C15 C16 C17 C18 -168.7(9)
O9 C17 C18 O13 -62.4(11)
C16 C17 C18 O13 57.6(12)
O14 C19 C20 O15 -179.5(6)
O8 C19 C20 O15 56.6(8)
O14 C19 C20 C21 56.9(9)
O8 C19 C20 C21 -67.1(9)
O15 C20 C21 O16 63.8(9)
C19 C20 C21 O16 -175.1(7)
O15 C20 C21 C22 -175.7(7)
C19 C20 C21 C22 -54.6(9)
O16 C21 C22 O17 -63.7(10)
C20 C21 C22 O17 176.2(7)
O16 C21 C22 C23 172.0(8)
C20 C21 C22 C23 51.8(10)
O17 C22 C23 O14 -177.3(7)
C21 C22 C23 O14 -52.3(10)
O17 C22 C23 C24 66.0(11)
C21 C22 C23 C24 -169.0(9)
O14 C23 C24 O18 -63.9(10)
C22 C23 C24 O18 57.9(11)
O4 P1 O1 Cu2 -93.5(4)
O3 P1 O1 Cu2 35.0(5)
O5 P1 O1 Cu2 149.7(4)
O4 P1 O1 Cu1 108.7(5)
O3 P1 O1 Cu1 -122.8(5)
O5 P1 O1 Cu1 -8.2(5)
N5 Cu2 O1 P1 8.7(14)
N6 Cu2 O1 P1 -69.2(5)
N4 Cu2 O1 P1 100.2(4)
O2 Cu2 O1 P1 -167.9(4)
Cu1 Cu2 O1 P1 -165.7(5)
N5 Cu2 O1 Cu1 174.4(12)
N6 Cu2 O1 Cu1 96.4(3)
N4 Cu2 O1 Cu1 -94.1(3)
O2 Cu2 O1 Cu1 -2.25(17)
N2 Cu1 O1 P1 -14.2(7)
O2 Cu1 O1 P1 164.9(5)
N1 Cu1 O1 P1 73.6(5)
N3 Cu1 O1 P1 -100.7(5)
Cu2 Cu1 O1 P1 162.4(6)
N2 Cu1 O1 Cu2 -176.6(4)
O2 Cu1 O1 Cu2 2.47(19)
N1 Cu1 O1 Cu2 -88.9(3)
N3 Cu1 O1 Cu2 96.9(3)
O7 P2 O2 Cu1 -93.9(4)
O6 P2 O2 Cu1 34.5(5)
O8 P2 O2 Cu1 149.6(4)
O7 P2 O2 Cu2 109.2(5)
O6 P2 O2 Cu2 -122.4(5)
O8 P2 O2 Cu2 -7.3(5)
N2 Cu1 O2 P2 10.1(14)
N1 Cu1 O2 P2 -68.6(5)
N3 Cu1 O2 P2 101.1(4)
O1 Cu1 O2 P2 -167.4(4)
Cu2 Cu1 O2 P2 -165.2(5)
N2 Cu1 O2 Cu2 175.3(12)
N1 Cu1 O2 Cu2 96.6(3)
N3 Cu1 O2 Cu2 -93.8(3)
O1 Cu1 O2 Cu2 -2.24(17)
O1 Cu2 O2 P2 164.2(5)
N5 Cu2 O2 P2 -14.6(7)
N6 Cu2 O2 P2 73.2(5)
N4 Cu2 O2 P2 -101.1(5)
Cu1 Cu2 O2 P2 161.7(6)
O1 Cu2 O2 Cu1 2.47(19)
N5 Cu2 O2 Cu1 -176.3(4)
N6 Cu2 O2 Cu1 -88.5(3)
N4 Cu2 O2 Cu1 97.2(3)
O9 C13 O5 P1 81.2(7)
C14 C13 O5 P1 -156.8(5)
O4 P1 O5 C13 33.9(7)
O3 P1 O5 C13 -90.7(6)
O1 P1 O5 C13 153.6(6)
O14 C19 O8 P2 80.1(7)
C20 C19 O8 P2 -157.7(5)
O7 P2 O8 C19 34.8(7)
O6 P2 O8 C19 -89.9(6)
O2 P2 O8 C19 153.8(6)
O5 C13 O9 C17 63.3(9)
C14 C13 O9 C17 -56.1(10)
C18 C17 O9 C13 174.8(8)
C16 C17 O9 C13 56.0(10)
O8 C19 O14 C23 64.4(9)
C20 C19 O14 C23 -57.2(10)
C22 C23 O14 C19 56.4(10)
C24 C23 O14 C19 176.8(9)
